data_7158129
loop_
_publ_author_name
'Li, Wei'
'Li, Shan'
'Wang, Zixiu'
'Liu, Chenfu'
'Ye, Yifei'
'Chen, Yujing'
'Xiong, Yuyan'
'lei, jian'

_publ_section_title
;
 Direct Sb--S cross-coupling of halostibines with thiols and disulfides at
 room temperature
;
_journal_name_full 'Organic &amp; Biomolecular Chemistry'
_journal_paper_doi 10.1039/D1OB00959A
_journal_year 2021
_chemical_formula_moiety 'C30 H30 N S Sb'
_chemical_formula_sum 'C30 H30 N S Sb'
_chemical_formula_weight 558.36
_space_group_crystal_system monoclinic
_space_group_IT_number 14
_space_group_name_Hall '-P 2yn'
_space_group_name_H-M_alt 'P 1 21/n 1'
_atom_sites_solution_hydrogens geom
_atom_sites_solution_primary dual
_audit_creation_date 2021-01-28
_audit_creation_method
;
Olex2 1.3-alpha
(compiled 2020.09.11 svn.r3730fd0d for OlexSys, GUI svn.r6159)
;
_audit_update_record
;
2021-01-31 deposited with the CCDC.	2021-06-15 downloaded from the CCDC.
;
_cell_angle_alpha 90
_cell_angle_beta 99.279(4)
_cell_angle_gamma 90
_cell_formula_units_Z 4
_cell_length_a 12.0684(5)
_cell_length_b 16.7181(7)
_cell_length_c 12.4529(5)
_cell_measurement_reflns_used 6068
_cell_measurement_temperature 149.99(10)
_cell_measurement_theta_max 28.9950
_cell_measurement_theta_min 2.8110
_cell_volume 2479.63(18)
_computing_cell_refinement 'CrysAlisPro 1.171.38.43f (Rigaku OD, 2015)'
_computing_data_collection 'CrysAlisPro 1.171.38.43f (Rigaku OD, 2015)'
_computing_data_reduction 'CrysAlisPro 1.171.38.43f (Rigaku OD, 2015)'
_computing_molecular_graphics 'Olex2 1.3-alpha (Dolomanov et al., 2009)'
_computing_publication_material 'Olex2 1.3-alpha (Dolomanov et al., 2009)'
_computing_structure_refinement 'SHELXL 2018/3 (Sheldrick, 2015)'
_computing_structure_solution 'SHELXT  (Sheldrick, 2015)'
_diffrn_ambient_environment N~2~
_diffrn_ambient_temperature 149.99(10)
_diffrn_detector 'CCD plate'
_diffrn_detector_area_resol_mean 5.2684
_diffrn_detector_type AtlasS2
_diffrn_measured_fraction_theta_full 1.000
_diffrn_measured_fraction_theta_max 1.000
_diffrn_measurement_details
;
List of Runs (angles in degrees, time in seconds):

  # Type    Start    End  Width  t~exp~   \w     \q     \k     \f   Frames
#--------------------------------------------------------------------------
  1  \w    -20.00  14.00   1.00    1.50    --  -11.27 -99.00 120.00   34
  2  \w    -35.00  61.00   1.00    1.50    --  -11.27  57.00   0.00   96
  3  \w    -10.00  70.00   1.00    1.50    --   11.90  57.00 -90.00   80
;
_diffrn_measurement_device 'four-circle diffractometer'
_diffrn_measurement_device_type 'SuperNova, Dual, Cu at zero, AtlasS2'
_diffrn_measurement_method '\w scans'
_diffrn_orient_matrix_type 'CrysAlisPro convention (1999,Acta A55,543-557)'
_diffrn_orient_matrix_UB_11 -0.0374586000
_diffrn_orient_matrix_UB_12 -0.0325018000
_diffrn_orient_matrix_UB_13 -0.0134092000
_diffrn_orient_matrix_UB_21 -0.0371204000
_diffrn_orient_matrix_UB_22 0.0168338000
_diffrn_orient_matrix_UB_23 0.0324897000
_diffrn_orient_matrix_UB_31 -0.0275674000
_diffrn_orient_matrix_UB_32 0.0214560000
_diffrn_orient_matrix_UB_33 -0.0458524000
_diffrn_radiation_monochromator mirror
_diffrn_radiation_probe x-ray
_diffrn_radiation_type 'Mo K\a'
_diffrn_radiation_wavelength 0.71073
_diffrn_reflns_av_R_equivalents 0.0315
_diffrn_reflns_av_unetI/netI 0.0415
_diffrn_reflns_Laue_measured_fraction_full 1.000
_diffrn_reflns_Laue_measured_fraction_max 1.000
_diffrn_reflns_limit_h_max 12
_diffrn_reflns_limit_h_min -14
_diffrn_reflns_limit_k_max 15
_diffrn_reflns_limit_k_min -19
_diffrn_reflns_limit_l_max 14
_diffrn_reflns_limit_l_min -14
_diffrn_reflns_number 11697
_diffrn_reflns_point_group_measured_fraction_full 1.000
_diffrn_reflns_point_group_measured_fraction_max 1.000
_diffrn_reflns_theta_full 24.999
_diffrn_reflns_theta_max 24.999
_diffrn_reflns_theta_min 2.057
_diffrn_source 'micro-focus sealed X-ray tube'
_diffrn_source_type 'SuperNova (Mo) X-ray Source'
_exptl_absorpt_coefficient_mu 1.216
_exptl_absorpt_correction_T_max 1.00000
_exptl_absorpt_correction_T_min 0.83328
_exptl_absorpt_correction_type multi-scan
_exptl_absorpt_process_details
;
CrysAlisPro 1.171.38.43f (Rigaku Oxford Diffraction, 2015)
Empirical absorption correction using spherical harmonics,
 implemented in SCALE3 ABSPACK scaling algorithm.
;
_exptl_crystal_colour colourless
_exptl_crystal_colour_primary colourless
_exptl_crystal_density_diffrn 1.496
_exptl_crystal_description block
_exptl_crystal_F_000 1136
_exptl_crystal_size_max 0.13
_exptl_crystal_size_mid 0.12
_exptl_crystal_size_min 0.11
_refine_diff_density_max 0.426
_refine_diff_density_min -0.461
_refine_diff_density_rms 0.075
_refine_ls_extinction_method none
_refine_ls_goodness_of_fit_ref 1.040
_refine_ls_hydrogen_treatment constr
_refine_ls_matrix_type full
_refine_ls_number_parameters 301
_refine_ls_number_reflns 4374
_refine_ls_number_restraints 0
_refine_ls_restrained_S_all 1.040
_refine_ls_R_factor_all 0.0334
_refine_ls_R_factor_gt 0.0270
_refine_ls_shift/su_max 0.002
_refine_ls_shift/su_mean 0.000
_refine_ls_structure_factor_coef Fsqd
_refine_ls_weighting_details 'w=1/[\s^2^(Fo^2^)+(0.0210P)^2^+0.4181P] where P=(Fo^2^+2Fc^2^)/3'
_refine_ls_weighting_scheme calc
_refine_ls_wR_factor_gt 0.0546
_refine_ls_wR_factor_ref 0.0585
_reflns_Friedel_coverage 0.000
_reflns_number_gt 3783
_reflns_number_total 4374
_reflns_threshold_expression 'I > 2\s(I)'
_cod_data_source_file d1ob00959a2.cif
_cod_data_source_block xray_3
_cod_original_cell_volume 2479.65(19)
_cod_database_code 7158129
_shelx_shelxl_version_number 2018/3
_shelx_space_group_comment
;
The symmetry employed for this shelxl refinement is uniquely defined
by the following loop, which should always be used as a source of
symmetry information in preference to the above space-group names.
They are only intended as comments.
;
_reflns_odcompleteness_completeness 99.94
_reflns_odcompleteness_iscentric 1
_reflns_odcompleteness_theta 26.32
_olex2_refinement_description
;
1. Fixed Uiso
 At 1.2 times of:
  All C(H) groups, All C(H,H) groups
 At 1.5 times of:
  All C(H,H,H) groups
2.a Secondary CH2 refined with riding coordinates:
 C7(H7A,H7B), C14(H14A,H14B)
2.b Aromatic/amide H refined with riding coordinates:
 C1(H1), C2(H2), C3(H3), C4(H4), C9(H9), C10(H10), C11(H11), C12(H12),
 C13(H13), C16(H16), C17(H17), C18(H18), C19(H19), C22(H22), C23(H23), C25(H25),
  C26(H26)
2.c Idealised Me refined as rotating group:
 C28(H28A,H28B,H28C), C29(H29A,H29B,H29C), C30(H30A,H30B,H30C)
;
_olex2_date_sample_data_collection 2021-01-28
_olex2_submission_special_instructions 'No special instructions were received'
_oxdiff_exptl_absorpt_empirical_details
;
Empirical correction (ABSPACK) includes:
- Absorption correction using spherical harmonics
- Frame scaling
;
_oxdiff_exptl_absorpt_empirical_full_max 1.331
_oxdiff_exptl_absorpt_empirical_full_min 0.782

loop_
_space_group_symop_operation_xyz
'x, y, z'
'-x+1/2, y+1/2, -z+1/2'
'-x, -y, -z'
'x-1/2, -y-1/2, z-1/2'

loop_
_atom_site_label
_atom_site_type_symbol
_atom_site_fract_x
_atom_site_fract_y
_atom_site_fract_z
_atom_site_U_iso_or_equiv
_atom_site_adp_type
_atom_site_occupancy
_atom_site_site_symmetry_order
_atom_site_calc_flag
_atom_site_refinement_flags_posn
_atom_site_refinement_flags_adp
_atom_site_refinement_flags_occupancy
_atom_site_disorder_assembly
_atom_site_disorder_group
Sb1 Sb 0.48423(2) 0.62174(2) 0.38799(2) 0.01595(7) Uani 1 1 d . . . . .
S1 S 0.28478(6) 0.62981(4) 0.29305(6) 0.02358(18) Uani 1 1 d . . . . .
N1 N 0.65910(17) 0.66858(13) 0.52682(17) 0.0175(5) Uani 1 1 d . . . . .
C1 C 0.4935(3) 0.62270(16) 0.7437(2) 0.0280(7) Uani 1 1 d . . . . .
H1 H 0.550260 0.620500 0.803761 0.034 Uiso 1 1 calc R U . . .
C2 C 0.3835(3) 0.62274(17) 0.7584(2) 0.0327(8) Uani 1 1 d . . . . .
H2 H 0.365863 0.620068 0.828267 0.039 Uiso 1 1 calc R U . . .
C3 C 0.2990(3) 0.62674(17) 0.6700(3) 0.0308(8) Uani 1 1 d . . . . .
H3 H 0.224344 0.627778 0.680307 0.037 Uiso 1 1 calc R U . . .
C4 C 0.3249(2) 0.62920(16) 0.5656(2) 0.0239(7) Uani 1 1 d . . . . .
H4 H 0.267244 0.631511 0.506394 0.029 Uiso 1 1 calc R U . . .
C5 C 0.4358(2) 0.62828(15) 0.5481(2) 0.0183(6) Uani 1 1 d . . . . .
C6 C 0.5208(2) 0.62591(16) 0.6397(2) 0.0226(7) Uani 1 1 d . . . . .
C7 C 0.6428(2) 0.62463(16) 0.6258(2) 0.0242(7) Uani 1 1 d . . . . .
H7A H 0.688049 0.648900 0.688850 0.029 Uiso 1 1 calc R U . . .
H7B H 0.667278 0.569702 0.620787 0.029 Uiso 1 1 calc R U . . .
C8 C 0.7600(2) 0.64884(16) 0.4848(2) 0.0193(6) Uani 1 1 d . . . . .
C9 C 0.7873(2) 0.56791(17) 0.4730(2) 0.0231(7) Uani 1 1 d . . . . .
H9 H 0.740601 0.528166 0.492737 0.028 Uiso 1 1 calc R U . . .
C10 C 0.8830(2) 0.54714(18) 0.4322(2) 0.0273(7) Uani 1 1 d . . . . .
H10 H 0.900762 0.493397 0.425804 0.033 Uiso 1 1 calc R U . . .
C11 C 0.9528(2) 0.60486(19) 0.4008(2) 0.0284(7) Uani 1 1 d . . . . .
H11 H 1.018025 0.590496 0.374736 0.034 Uiso 1 1 calc R U . . .
C12 C 0.9241(2) 0.68445(18) 0.4086(2) 0.0274(7) Uani 1 1 d . . . . .
H12 H 0.969581 0.723705 0.385489 0.033 Uiso 1 1 calc R U . . .
C13 C 0.8290(2) 0.70680(16) 0.4501(2) 0.0218(7) Uani 1 1 d . . . . .
H13 H 0.811199 0.760677 0.454808 0.026 Uiso 1 1 calc R U . . .
C14 C 0.6365(2) 0.75470(15) 0.5372(2) 0.0187(6) Uani 1 1 d . . . . .
H14A H 0.705971 0.782027 0.565674 0.022 Uiso 1 1 calc R U . . .
H14B H 0.584813 0.762175 0.588454 0.022 Uiso 1 1 calc R U . . .
C15 C 0.5870(2) 0.79104(15) 0.4290(2) 0.0147(6) Uani 1 1 d . . . . .
C16 C 0.6093(2) 0.87036(15) 0.4056(2) 0.0193(6) Uani 1 1 d . . . . .
H16 H 0.656688 0.900641 0.456217 0.023 Uiso 1 1 calc R U . . .
C17 C 0.5616(2) 0.90461(16) 0.3078(2) 0.0211(6) Uani 1 1 d . . . . .
H17 H 0.576551 0.957691 0.293052 0.025 Uiso 1 1 calc R U . . .
C18 C 0.4912(2) 0.85930(17) 0.2318(2) 0.0215(6) Uani 1 1 d . . . . .
H18 H 0.460710 0.881404 0.165008 0.026 Uiso 1 1 calc R U . . .
C19 C 0.4666(2) 0.78120(16) 0.2560(2) 0.0188(6) Uani 1 1 d . . . . .
H19 H 0.418194 0.751478 0.205575 0.023 Uiso 1 1 calc R U . . .
C20 C 0.5131(2) 0.74622(15) 0.3545(2) 0.0149(6) Uani 1 1 d . . . . .
C21 C 0.2829(2) 0.55846(16) 0.1875(2) 0.0189(6) Uani 1 1 d . . . . .
C22 C 0.3579(2) 0.55957(16) 0.1139(2) 0.0202(6) Uani 1 1 d . . . . .
H22 H 0.413988 0.598228 0.120473 0.024 Uiso 1 1 calc R U . . .
C23 C 0.3501(2) 0.50357(16) 0.0305(2) 0.0213(6) Uani 1 1 d . . . . .
H23 H 0.401708 0.505511 -0.017392 0.026 Uiso 1 1 calc R U . . .
C24 C 0.2670(2) 0.44436(16) 0.0165(2) 0.0186(6) Uani 1 1 d . . . . .
C25 C 0.1923(2) 0.44486(17) 0.0902(2) 0.0230(7) Uani 1 1 d . . . . .
H25 H 0.135510 0.406739 0.083423 0.028 Uiso 1 1 calc R U . . .
C26 C 0.1998(2) 0.50069(16) 0.1741(2) 0.0224(6) Uani 1 1 d . . . . .
H26 H 0.147968 0.499101 0.221888 0.027 Uiso 1 1 calc R U . . .
C27 C 0.2632(2) 0.38051(16) -0.0724(2) 0.0212(7) Uani 1 1 d . . . . .
C28 C 0.3485(2) 0.31386(17) -0.0291(2) 0.0313(8) Uani 1 1 d . . . . .
H28A H 0.421883 0.336854 -0.009615 0.047 Uiso 1 1 calc R U . . .
H28B H 0.350121 0.274314 -0.084761 0.047 Uiso 1 1 calc R U . . .
H28C H 0.326246 0.289223 0.033679 0.047 Uiso 1 1 calc R U . . .
C29 C 0.2968(2) 0.41535(19) -0.1759(2) 0.0275(7) Uani 1 1 d . . . . .
H29A H 0.246883 0.458369 -0.201880 0.041 Uiso 1 1 calc R U . . .
H29B H 0.292191 0.374438 -0.230489 0.041 Uiso 1 1 calc R U . . .
H29C H 0.372315 0.435161 -0.160268 0.041 Uiso 1 1 calc R U . . .
C30 C 0.1456(2) 0.34380(18) -0.0995(2) 0.0283(7) Uani 1 1 d . . . . .
H30A H 0.127101 0.317334 -0.036277 0.043 Uiso 1 1 calc R U . . .
H30B H 0.144247 0.305776 -0.157445 0.043 Uiso 1 1 calc R U . . .
H30C H 0.091781 0.385297 -0.121681 0.043 Uiso 1 1 calc R U . . .

loop_
_atom_site_aniso_label
_atom_site_aniso_U_11
_atom_site_aniso_U_22
_atom_site_aniso_U_33
_atom_site_aniso_U_23
_atom_site_aniso_U_13
_atom_site_aniso_U_12
Sb1 0.01895(11) 0.01422(11) 0.01408(11) -0.00108(7) 0.00086(8) -0.00199(7)
S1 0.0195(4) 0.0256(4) 0.0241(4) -0.0071(3) -0.0008(3) -0.0021(3)
N1 0.0207(12) 0.0161(12) 0.0145(12) 0.0016(10) -0.0011(9) 0.0016(10)
C1 0.046(2) 0.0212(16) 0.0165(16) 0.0008(13) 0.0043(14) -0.0031(14)
C2 0.058(2) 0.0202(16) 0.0234(17) -0.0005(13) 0.0187(16) -0.0080(16)
C3 0.0381(18) 0.0244(17) 0.0346(19) -0.0036(14) 0.0199(15) -0.0109(14)
C4 0.0313(16) 0.0161(15) 0.0261(16) -0.0019(13) 0.0098(13) -0.0072(13)
C5 0.0279(15) 0.0079(13) 0.0200(15) 0.0005(11) 0.0069(12) -0.0017(12)
C6 0.0332(17) 0.0156(15) 0.0187(15) 0.0016(12) 0.0037(13) -0.0011(13)
C7 0.0319(16) 0.0231(16) 0.0152(15) 0.0043(12) -0.0031(13) 0.0018(13)
C8 0.0194(14) 0.0192(15) 0.0161(14) -0.0015(12) -0.0073(12) 0.0011(12)
C9 0.0251(15) 0.0206(15) 0.0207(15) -0.0007(13) -0.0047(12) -0.0020(13)
C10 0.0307(16) 0.0220(16) 0.0256(16) -0.0024(13) -0.0066(14) 0.0084(14)
C11 0.0209(15) 0.0393(19) 0.0232(17) -0.0033(14) -0.0013(13) 0.0055(15)
C12 0.0233(15) 0.0291(17) 0.0277(17) 0.0018(14) -0.0020(13) -0.0047(14)
C13 0.0213(14) 0.0173(15) 0.0241(16) 0.0010(13) -0.0041(12) 0.0001(12)
C14 0.0206(14) 0.0144(14) 0.0197(15) -0.0038(12) -0.0012(12) -0.0009(12)
C15 0.0122(12) 0.0149(14) 0.0169(14) -0.0017(11) 0.0018(11) 0.0031(11)
C16 0.0136(13) 0.0181(15) 0.0262(16) -0.0038(12) 0.0028(12) -0.0005(12)
C17 0.0162(14) 0.0162(14) 0.0328(17) 0.0065(13) 0.0099(13) 0.0023(12)
C18 0.0178(14) 0.0276(16) 0.0192(15) 0.0080(13) 0.0027(12) 0.0037(13)
C19 0.0167(13) 0.0228(15) 0.0165(14) -0.0019(12) 0.0017(11) -0.0006(12)
C20 0.0147(12) 0.0132(13) 0.0173(14) 0.0002(11) 0.0043(11) 0.0018(11)
C21 0.0181(13) 0.0161(14) 0.0209(15) 0.0007(12) -0.0014(12) -0.0014(12)
C22 0.0150(13) 0.0206(15) 0.0238(15) 0.0007(13) -0.0006(12) -0.0010(12)
C23 0.0144(13) 0.0288(17) 0.0209(15) 0.0038(13) 0.0028(12) 0.0018(13)
C24 0.0176(14) 0.0182(15) 0.0182(15) 0.0029(12) -0.0024(12) 0.0012(12)
C25 0.0226(15) 0.0217(15) 0.0252(16) 0.0006(13) 0.0048(13) -0.0093(13)
C26 0.0209(14) 0.0259(16) 0.0209(15) -0.0008(13) 0.0055(12) -0.0038(13)
C27 0.0229(15) 0.0199(15) 0.0199(15) 0.0005(12) 0.0006(12) 0.0015(12)
C28 0.0378(17) 0.0251(17) 0.0280(17) -0.0009(14) -0.0040(14) 0.0071(15)
C29 0.0268(15) 0.0381(18) 0.0176(15) -0.0020(14) 0.0033(12) 0.0001(14)
C30 0.0278(16) 0.0267(17) 0.0290(17) -0.0056(14) 0.0001(13) -0.0036(14)

loop_
_atom_type_symbol
_atom_type_description
_atom_type_scat_dispersion_real
_atom_type_scat_dispersion_imag
_atom_type_scat_source
C C 0.0033 0.0016 'International Tables Vol C Tables 4.2.6.8 and 6.1.1.4'
H H 0.0000 0.0000 'International Tables Vol C Tables 4.2.6.8 and 6.1.1.4'
N N 0.0061 0.0033 'International Tables Vol C Tables 4.2.6.8 and 6.1.1.4'
S S 0.1246 0.1234 'International Tables Vol C Tables 4.2.6.8 and 6.1.1.4'
Sb Sb -0.5866 1.5461 'International Tables Vol C Tables 4.2.6.8 and 6.1.1.4'

loop_
_geom_angle_atom_site_label_1
_geom_angle_atom_site_label_2
_geom_angle_atom_site_label_3
_geom_angle
_geom_angle_site_symmetry_1
_geom_angle_site_symmetry_3
_geom_angle_publ_flag
C5 Sb1 S1 92.87(7) . . ?
C20 Sb1 S1 91.71(6) . . ?
C20 Sb1 C5 101.81(9) . . ?
C21 S1 Sb1 102.11(9) . . ?
C8 N1 C7 115.1(2) . . ?
C8 N1 C14 115.8(2) . . ?
C14 N1 C7 111.2(2) . . ?
C2 C1 H1 119.8 . . ?
C2 C1 C6 120.4(3) . . ?
C6 C1 H1 119.8 . . ?
C1 C2 H2 119.9 . . ?
C1 C2 C3 120.2(3) . . ?
C3 C2 H2 119.9 . . ?
C2 C3 H3 120.0 . . ?
C2 C3 C4 120.0(3) . . ?
C4 C3 H3 120.0 . . ?
C3 C4 H4 119.5 . . ?
C3 C4 C5 121.1(3) . . ?
C5 C4 H4 119.5 . . ?
C4 C5 Sb1 123.7(2) . . ?
C4 C5 C6 117.8(3) . . ?
C6 C5 Sb1 118.4(2) . . ?
C1 C6 C5 120.4(3) . . ?
C1 C6 C7 119.3(2) . . ?
C5 C6 C7 120.3(3) . . ?
N1 C7 C6 110.7(2) . . ?
N1 C7 H7A 109.5 . . ?
N1 C7 H7B 109.5 . . ?
C6 C7 H7A 109.5 . . ?
C6 C7 H7B 109.5 . . ?
H7A C7 H7B 108.1 . . ?
C9 C8 N1 119.1(3) . . ?
C13 C8 N1 122.5(2) . . ?
C13 C8 C9 118.4(3) . . ?
C8 C9 H9 119.8 . . ?
C10 C9 C8 120.4(3) . . ?
C10 C9 H9 119.8 . . ?
C9 C10 H10 119.5 . . ?
C11 C10 C9 121.0(3) . . ?
C11 C10 H10 119.5 . . ?
C10 C11 H11 120.6 . . ?
C10 C11 C12 118.9(3) . . ?
C12 C11 H11 120.6 . . ?
C11 C12 H12 119.4 . . ?
C11 C12 C13 121.2(3) . . ?
C13 C12 H12 119.4 . . ?
C8 C13 H13 119.9 . . ?
C12 C13 C8 120.1(3) . . ?
C12 C13 H13 119.9 . . ?
N1 C14 H14A 109.3 . . ?
N1 C14 H14B 109.3 . . ?
N1 C14 C15 111.5(2) . . ?
H14A C14 H14B 108.0 . . ?
C15 C14 H14A 109.3 . . ?
C15 C14 H14B 109.3 . . ?
C16 C15 C14 120.5(2) . . ?
C16 C15 C20 119.7(2) . . ?
C20 C15 C14 119.7(2) . . ?
C15 C16 H16 119.6 . . ?
C17 C16 C15 120.7(2) . . ?
C17 C16 H16 119.6 . . ?
C16 C17 H17 120.1 . . ?
C16 C17 C18 119.7(3) . . ?
C18 C17 H17 120.1 . . ?
C17 C18 H18 120.2 . . ?
C19 C18 C17 119.7(2) . . ?
C19 C18 H18 120.2 . . ?
C18 C19 H19 119.4 . . ?
C18 C19 C20 121.2(2) . . ?
C20 C19 H19 119.4 . . ?
C15 C20 Sb1 119.59(17) . . ?
C19 C20 Sb1 121.31(18) . . ?
C19 C20 C15 118.9(2) . . ?
C22 C21 S1 123.3(2) . . ?
C26 C21 S1 118.8(2) . . ?
C26 C21 C22 117.8(3) . . ?
C21 C22 H22 119.6 . . ?
C21 C22 C23 120.8(3) . . ?
C23 C22 H22 119.6 . . ?
C22 C23 H23 119.0 . . ?
C22 C23 C24 122.1(3) . . ?
C24 C23 H23 119.0 . . ?
C23 C24 C27 121.4(3) . . ?
C25 C24 C23 116.2(3) . . ?
C25 C24 C27 122.3(2) . . ?
C24 C25 H25 119.0 . . ?
C24 C25 C26 122.1(3) . . ?
C26 C25 H25 119.0 . . ?
C21 C26 C25 121.1(3) . . ?
C21 C26 H26 119.5 . . ?
C25 C26 H26 119.5 . . ?
C24 C27 C28 107.9(2) . . ?
C24 C27 C30 110.9(2) . . ?
C29 C27 C24 111.2(2) . . ?
C29 C27 C28 108.4(2) . . ?
C29 C27 C30 109.2(2) . . ?
C30 C27 C28 109.1(2) . . ?
C27 C28 H28A 109.5 . . ?
C27 C28 H28B 109.5 . . ?
C27 C28 H28C 109.5 . . ?
H28A C28 H28B 109.5 . . ?
H28A C28 H28C 109.5 . . ?
H28B C28 H28C 109.5 . . ?
C27 C29 H29A 109.5 . . ?
C27 C29 H29B 109.5 . . ?
C27 C29 H29C 109.5 . . ?
H29A C29 H29B 109.5 . . ?
H29A C29 H29C 109.5 . . ?
H29B C29 H29C 109.5 . . ?
C27 C30 H30A 109.5 . . ?
C27 C30 H30B 109.5 . . ?
C27 C30 H30C 109.5 . . ?
H30A C30 H30B 109.5 . . ?
H30A C30 H30C 109.5 . . ?
H30B C30 H30C 109.5 . . ?

loop_
_geom_bond_atom_site_label_1
_geom_bond_atom_site_label_2
_geom_bond_distance
_geom_bond_site_symmetry_2
_geom_bond_publ_flag
Sb1 S1 2.5084(7) . ?
Sb1 C5 2.169(3) . ?
Sb1 C20 2.162(3) . ?
S1 C21 1.772(3) . ?
N1 C7 1.475(3) . ?
N1 C8 1.439(3) . ?
N1 C14 1.475(3) . ?
C1 H1 0.9300 . ?
C1 C2 1.368(4) . ?
C1 C6 1.388(4) . ?
C2 H2 0.9300 . ?
C2 C3 1.377(4) . ?
C3 H3 0.9300 . ?
C3 C4 1.385(4) . ?
C4 H4 0.9300 . ?
C4 C5 1.390(4) . ?
C5 C6 1.407(4) . ?
C6 C7 1.510(4) . ?
C7 H7A 0.9700 . ?
C7 H7B 0.9700 . ?
C8 C9 1.406(4) . ?
C8 C13 1.391(4) . ?
C9 H9 0.9300 . ?
C9 C10 1.379(4) . ?
C10 H10 0.9300 . ?
C10 C11 1.378(4) . ?
C11 H11 0.9300 . ?
C11 C12 1.382(4) . ?
C12 H12 0.9300 . ?
C12 C13 1.384(4) . ?
C13 H13 0.9300 . ?
C14 H14A 0.9700 . ?
C14 H14B 0.9700 . ?
C14 C15 1.510(3) . ?
C15 C16 1.393(4) . ?
C15 C20 1.397(3) . ?
C16 H16 0.9300 . ?
C16 C17 1.384(4) . ?
C17 H17 0.9300 . ?
C17 C18 1.390(4) . ?
C18 H18 0.9300 . ?
C18 C19 1.383(4) . ?
C19 H19 0.9300 . ?
C19 C20 1.392(3) . ?
C21 C22 1.388(4) . ?
C21 C26 1.383(4) . ?
C22 H22 0.9300 . ?
C22 C23 1.390(4) . ?
C23 H23 0.9300 . ?
C23 C24 1.400(4) . ?
C24 C25 1.387(4) . ?
C24 C27 1.533(4) . ?
C25 H25 0.9300 . ?
C25 C26 1.393(4) . ?
C26 H26 0.9300 . ?
C27 C28 1.553(4) . ?
C27 C29 1.527(4) . ?
C27 C30 1.533(4) . ?
C28 H28A 0.9600 . ?
C28 H28B 0.9600 . ?
C28 H28C 0.9600 . ?
C29 H29A 0.9600 . ?
C29 H29B 0.9600 . ?
C29 H29C 0.9600 . ?
C30 H30A 0.9600 . ?
C30 H30B 0.9600 . ?
C30 H30C 0.9600 . ?

loop_
_geom_torsion_atom_site_label_1
_geom_torsion_atom_site_label_2
_geom_torsion_atom_site_label_3
_geom_torsion_atom_site_label_4
_geom_torsion
_geom_torsion_site_symmetry_1
_geom_torsion_site_symmetry_2
_geom_torsion_site_symmetry_3
_geom_torsion_site_symmetry_4
_geom_torsion_publ_flag
Sb1 S1 C21 C22 -53.9(2) . . . . ?
Sb1 S1 C21 C26 129.13(19) . . . . ?
Sb1 C5 C6 C1 -174.2(2) . . . . ?
Sb1 C5 C6 C7 4.2(3) . . . . ?
S1 C21 C22 C23 -177.86(19) . . . . ?
S1 C21 C26 C25 177.9(2) . . . . ?
N1 C8 C9 C10 179.5(2) . . . . ?
N1 C8 C13 C12 -178.9(2) . . . . ?
N1 C14 C15 C16 -148.1(2) . . . . ?
N1 C14 C15 C20 35.7(3) . . . . ?
C1 C2 C3 C4 1.2(4) . . . . ?
C1 C6 C7 N1 -150.5(2) . . . . ?
C2 C1 C6 C5 -0.8(4) . . . . ?
C2 C1 C6 C7 -179.2(3) . . . . ?
C2 C3 C4 C5 -0.5(4) . . . . ?
C3 C4 C5 Sb1 174.6(2) . . . . ?
C3 C4 C5 C6 -0.9(4) . . . . ?
C4 C5 C6 C1 1.5(4) . . . . ?
C4 C5 C6 C7 179.9(2) . . . . ?
C5 C6 C7 N1 31.1(4) . . . . ?
C6 C1 C2 C3 -0.6(4) . . . . ?
C7 N1 C8 C9 47.8(3) . . . . ?
C7 N1 C8 C13 -135.6(2) . . . . ?
C7 N1 C14 C15 -146.8(2) . . . . ?
C8 N1 C7 C6 -159.4(2) . . . . ?
C8 N1 C14 C15 79.3(3) . . . . ?
C8 C9 C10 C11 -1.0(4) . . . . ?
C9 C8 C13 C12 -2.2(4) . . . . ?
C9 C10 C11 C12 -1.3(4) . . . . ?
C10 C11 C12 C13 1.9(4) . . . . ?
C11 C12 C13 C8 -0.1(4) . . . . ?
C13 C8 C9 C10 2.8(4) . . . . ?
C14 N1 C7 C6 66.5(3) . . . . ?
C14 N1 C8 C9 179.8(2) . . . . ?
C14 N1 C8 C13 -3.6(3) . . . . ?
C14 C15 C16 C17 -178.2(2) . . . . ?
C14 C15 C20 Sb1 -6.3(3) . . . . ?
C14 C15 C20 C19 178.8(2) . . . . ?
C15 C16 C17 C18 -0.4(4) . . . . ?
C16 C15 C20 Sb1 177.42(19) . . . . ?
C16 C15 C20 C19 2.5(4) . . . . ?
C16 C17 C18 C19 2.0(4) . . . . ?
C17 C18 C19 C20 -1.4(4) . . . . ?
C18 C19 C20 Sb1 -175.7(2) . . . . ?
C18 C19 C20 C15 -0.9(4) . . . . ?
C20 C15 C16 C17 -1.9(4) . . . . ?
C21 C22 C23 C24 0.4(4) . . . . ?
C22 C21 C26 C25 0.7(4) . . . . ?
C22 C23 C24 C25 0.3(4) . . . . ?
C22 C23 C24 C27 -176.9(2) . . . . ?
C23 C24 C25 C26 -0.4(4) . . . . ?
C23 C24 C27 C28 81.7(3) . . . . ?
C23 C24 C27 C29 -37.1(3) . . . . ?
C23 C24 C27 C30 -158.8(2) . . . . ?
C24 C25 C26 C21 -0.1(4) . . . . ?
C25 C24 C27 C28 -95.4(3) . . . . ?
C25 C24 C27 C29 145.9(3) . . . . ?
C25 C24 C27 C30 24.1(3) . . . . ?
C26 C21 C22 C23 -0.9(4) . . . . ?
C27 C24 C25 C26 176.7(2) . . . . ?
